data_7019297
loop_
_publ_author_name
'Zhou, Wen'
'Chiang, Linus'
'Patrick, Brian O.'
'Storr, Tim'
'Smith, Kevin M.'

_publ_section_title
;
 Cyclopentadienyl chromium diimine and pyridine-imine complexes:
 ligand-based radicals and metal-based redox chemistry.
;
_journal_issue 26
_journal_name_full 'Dalton transactions (Cambridge, England : 2003)'
_journal_page_first 7920
_journal_page_last 7930
_journal_paper_doi 10.1039/c2dt30160a
_journal_volume 41
_journal_year 2012
_chemical_formula_sum 'C31 H41 Cl Cr N2'
_chemical_formula_weight 529.11
_chemical_name_systematic
;
?
;
_space_group_IT_number 62
_symmetry_cell_setting orthorhombic
_symmetry_space_group_name_Hall '-P 2c 2ab'
_symmetry_space_group_name_H-M 'P b n m'
_atom_sites_solution_hydrogens geom
_atom_sites_solution_primary direct
_atom_sites_solution_secondary difmap
_audit_creation_method SHELXL-97
_cell_angle_alpha 90.00
_cell_angle_beta 90.00
_cell_angle_gamma 90.00
_cell_formula_units_Z 4
_cell_length_a 10.5374(2)
_cell_length_b 13.0276(2)
_cell_length_c 20.7603(4)
_cell_measurement_reflns_used 9922
_cell_measurement_temperature 173(2)
_cell_measurement_theta_max 28.068
_cell_measurement_theta_min 2.486
_cell_volume 2849.91(9)
_computing_structure_refinement 'SHELXL-97 (Sheldrick, 2008)'
_diffrn_ambient_temperature 173(2)
_diffrn_measured_fraction_theta_full 0.996
_diffrn_measured_fraction_theta_max 0.996
_diffrn_measurement_device_type 'Bruker X8 APEX II'
_diffrn_measurement_method 'area detector'
_diffrn_radiation_monochromator graphite
_diffrn_radiation_source 'fine-focus sealed tube'
_diffrn_radiation_type MoK\a
_diffrn_radiation_wavelength 0.71073
_diffrn_reflns_av_R_equivalents 0.0408
_diffrn_reflns_av_sigmaI/netI 0.0254
_diffrn_reflns_limit_h_max 13
_diffrn_reflns_limit_h_min -13
_diffrn_reflns_limit_k_max 17
_diffrn_reflns_limit_k_min -17
_diffrn_reflns_limit_l_max 27
_diffrn_reflns_limit_l_min -27
_diffrn_reflns_number 25342
_diffrn_reflns_theta_full 28.06
_diffrn_reflns_theta_max 28.06
_diffrn_reflns_theta_min 1.96
_exptl_absorpt_coefficient_mu 0.516
_exptl_absorpt_correction_T_max 0.940
_exptl_absorpt_correction_T_min 0.786
_exptl_absorpt_correction_type multi-scan
_exptl_crystal_colour black
_exptl_crystal_density_diffrn 1.233
_exptl_crystal_density_method 'not measured'
_exptl_crystal_description irregular
_exptl_crystal_F_000 1128
_exptl_crystal_size_max 0.470
_exptl_crystal_size_mid 0.230
_exptl_crystal_size_min 0.120
_refine_diff_density_max 0.378
_refine_diff_density_min -0.393
_refine_diff_density_rms 0.055
_refine_ls_extinction_method none
_refine_ls_goodness_of_fit_ref 1.059
_refine_ls_hydrogen_treatment constr
_refine_ls_matrix_type full
_refine_ls_number_parameters 163
_refine_ls_number_reflns 3540
_refine_ls_number_restraints 0
_refine_ls_restrained_S_all 1.059
_refine_ls_R_factor_all 0.0463
_refine_ls_R_factor_gt 0.0320
_refine_ls_shift/su_max 0.001
_refine_ls_shift/su_mean 0.000
_refine_ls_structure_factor_coef Fsqd
_refine_ls_weighting_details 'calc w=1/[\s^2^(Fo^2^)+(0.0438P)^2^+1.2017P] where P=(Fo^2^+2Fc^2^)/3'
_refine_ls_weighting_scheme calc
_refine_ls_wR_factor_gt 0.0801
_refine_ls_wR_factor_ref 0.0876
_reflns_number_gt 2893
_reflns_number_total 3540
_reflns_threshold_expression >2\s(I)
_cod_data_source_file c2dt30160a.txt
_cod_data_source_block ks132_0m
_cod_depositor_comments
;
The following automatic conversions were performed:

'_symmetry_cell_setting' value 'Orthorhombic' changed to
'orthorhombic' according to
/home/saulius/struct/CIF-dictionaries/cif_core.dic dictionary named
'cif_core.dic' version 2.4.1 from
2010-06-29.

'_exptl_absorpt_correction_type' value 'Multi-scan'
changed to 'multi-scan' according to
/home/saulius/struct/CIF-dictionaries/cif_core.dic dictionary named
'cif_core.dic' version 2.4.1 from 2010-06-29.

Automatic conversion script
Id: cif_fix_values 1891 2012-01-12 08:04:46Z andrius 
;
_cod_database_code 7019297

loop_
_symmetry_equiv_pos_as_xyz
'x, y, z'
'-x, -y, z+1/2'
'x+1/2, -y+1/2, -z'
'-x+1/2, y+1/2, -z+1/2'
'-x, -y, -z'
'x, y, -z-1/2'
'-x-1/2, y-1/2, z'
'x-1/2, -y-1/2, z-1/2'

loop_
_atom_site_label
_atom_site_type_symbol
_atom_site_fract_x
_atom_site_fract_y
_atom_site_fract_z
_atom_site_U_iso_or_equiv
_atom_site_adp_type
_atom_site_occupancy
_atom_site_symmetry_multiplicity
_atom_site_calc_flag
_atom_site_refinement_flags
C1 C 0.83300(13) 0.19260(11) 0.21659(7) 0.0147(3) Uani 1 1 d .
H1 H 0.8005 0.2486 0.1924 0.018 Uiso 1 1 calc R
C2 C 0.90990(13) 0.11852(11) 0.12061(7) 0.0139(3) Uani 1 1 d .
C3 C 0.82383(14) 0.08316(11) 0.07393(7) 0.0165(3) Uani 1 1 d .
C4 C 0.85435(15) 0.09831(12) 0.00939(8) 0.0215(3) Uani 1 1 d .
H4 H 0.7975 0.0749 -0.0229 0.026 Uiso 1 1 calc R
C5 C 0.96527(16) 0.14657(13) -0.00867(8) 0.0230(3) Uani 1 1 d .
H5 H 0.9836 0.1569 -0.0530 0.028 Uiso 1 1 calc R
C6 C 1.04960(15) 0.17979(12) 0.03764(8) 0.0208(3) Uani 1 1 d .
H6 H 1.1261 0.2124 0.0247 0.025 Uiso 1 1 calc R
C7 C 1.02465(14) 0.16638(11) 0.10299(7) 0.0166(3) Uani 1 1 d .
C8 C 0.70005(14) 0.03110(12) 0.09211(8) 0.0190(3) Uani 1 1 d .
H8 H 0.6949 0.0294 0.1402 0.023 Uiso 1 1 calc R
C9 C 0.69718(17) -0.07967(13) 0.06800(10) 0.0294(4) Uani 1 1 d .
H9A H 0.6167 -0.1117 0.0804 0.044 Uiso 1 1 calc R
H9B H 0.7678 -0.1180 0.0872 0.044 Uiso 1 1 calc R
H9C H 0.7053 -0.0804 0.0210 0.044 Uiso 1 1 calc R
C10 C 0.58541(16) 0.09065(15) 0.06738(10) 0.0311(4) Uani 1 1 d .
H10A H 0.5074 0.0550 0.0800 0.047 Uiso 1 1 calc R
H10B H 0.5894 0.0954 0.0203 0.047 Uiso 1 1 calc R
H10C H 0.5857 0.1598 0.0859 0.047 Uiso 1 1 calc R
C11 C 1.11925(14) 0.20555(12) 0.15261(8) 0.0199(3) Uani 1 1 d .
H11 H 1.0931 0.1782 0.1956 0.024 Uiso 1 1 calc R
C12 C 1.25405(16) 0.16711(15) 0.13900(9) 0.0292(4) Uani 1 1 d .
H12A H 1.3121 0.1939 0.1718 0.044 Uiso 1 1 calc R
H12B H 1.2812 0.1909 0.0964 0.044 Uiso 1 1 calc R
H12C H 1.2551 0.0919 0.1401 0.044 Uiso 1 1 calc R
C13 C 1.11689(17) 0.32299(13) 0.15647(9) 0.0272(4) Uani 1 1 d .
H13A H 1.1787 0.3462 0.1886 0.041 Uiso 1 1 calc R
H13B H 1.0318 0.3459 0.1690 0.041 Uiso 1 1 calc R
H13C H 1.1386 0.3519 0.1143 0.041 Uiso 1 1 calc R
C14 C 1.1125(2) -0.03073(17) 0.2500 0.0200(4) Uani 1 2 d S
H14 H 1.1707 0.0249 0.2500 0.024 Uiso 1 2 calc SR
C15 C 1.06145(15) -0.07952(13) 0.30494(8) 0.0241(4) Uani 1 1 d .
H15 H 1.0799 -0.0627 0.3485 0.029 Uiso 1 1 calc R
C16 C 0.97882(16) -0.15707(12) 0.28411(9) 0.0272(4) Uani 1 1 d .
H16 H 0.9312 -0.2017 0.3110 0.033 Uiso 1 1 calc R
N1 N 0.88142(11) 0.10910(9) 0.18816(6) 0.0125(2) Uani 1 1 d .
Cr1 Cr 0.90466(3) -0.00360(2) 0.2500 0.01239(9) Uani 1 2 d S
Cl1 Cl 0.69799(5) -0.05487(4) 0.2500 0.01731(12) Uani 1 2 d S

loop_
_atom_site_aniso_label
_atom_site_aniso_U_11
_atom_site_aniso_U_22
_atom_site_aniso_U_33
_atom_site_aniso_U_23
_atom_site_aniso_U_13
_atom_site_aniso_U_12
C1 0.0142(6) 0.0134(6) 0.0163(8) 0.0014(5) -0.0012(5) 0.0018(5)
C2 0.0150(7) 0.0143(6) 0.0124(7) 0.0008(5) 0.0012(6) 0.0016(5)
C3 0.0159(7) 0.0184(7) 0.0153(7) 0.0009(6) -0.0008(6) 0.0003(6)
C4 0.0235(8) 0.0261(8) 0.0148(8) -0.0006(6) -0.0031(6) -0.0039(6)
C5 0.0288(8) 0.0273(8) 0.0128(7) 0.0015(6) 0.0036(6) -0.0023(7)
C6 0.0202(7) 0.0232(7) 0.0190(8) 0.0016(6) 0.0040(6) -0.0033(6)
C7 0.0162(7) 0.0174(7) 0.0161(7) 0.0004(5) 0.0008(6) -0.0010(6)
C8 0.0152(7) 0.0265(8) 0.0154(7) 0.0009(6) -0.0010(6) -0.0032(6)
C9 0.0262(8) 0.0272(9) 0.0348(10) -0.0015(7) 0.0045(8) -0.0064(7)
C10 0.0200(8) 0.0376(10) 0.0357(10) 0.0046(8) -0.0022(7) 0.0032(7)
C11 0.0160(7) 0.0272(8) 0.0166(7) 0.0011(6) -0.0002(6) -0.0064(6)
C12 0.0174(8) 0.0390(10) 0.0311(10) 0.0027(8) -0.0011(7) -0.0033(7)
C13 0.0262(8) 0.0284(9) 0.0268(9) -0.0045(7) -0.0023(7) -0.0091(7)
C14 0.0141(10) 0.0194(10) 0.0265(12) 0.000 0.000 0.0046(8)
C15 0.0213(8) 0.0267(8) 0.0243(9) 0.0045(7) -0.0033(7) 0.0094(7)
C16 0.0231(8) 0.0172(7) 0.0413(10) 0.0096(7) 0.0020(7) 0.0071(6)
N1 0.0118(5) 0.0142(6) 0.0117(6) 0.0001(4) 0.0001(5) -0.0002(4)
Cr1 0.01296(16) 0.01068(16) 0.01352(17) 0.000 0.000 0.00189(12)
Cl1 0.0179(2) 0.0155(2) 0.0185(3) 0.000 0.000 -0.00425(18)

loop_
_atom_type_symbol
_atom_type_description
_atom_type_scat_dispersion_real
_atom_type_scat_dispersion_imag
_atom_type_scat_source
C C 0.0033 0.0016 'International Tables Vol C Tables 4.2.6.8 and 6.1.1.4'
H H 0.0000 0.0000 'International Tables Vol C Tables 4.2.6.8 and 6.1.1.4'
N N 0.0061 0.0033 'International Tables Vol C Tables 4.2.6.8 and 6.1.1.4'
Cr Cr 0.3209 0.6236 'International Tables Vol C Tables 4.2.6.8 and 6.1.1.4'
Cl Cl 0.1484 0.1585 'International Tables Vol C Tables 4.2.6.8 and 6.1.1.4'

loop_
_geom_angle_atom_site_label_1
_geom_angle_atom_site_label_2
_geom_angle_atom_site_label_3
_geom_angle
_geom_angle_site_symmetry_1
_geom_angle_site_symmetry_3
N1 C1 C1 116.16(8) . 6_556
N1 C1 H1 121.9 . .
C1 C1 H1 121.9 6_556 .
C3 C2 C7 121.34(14) . .
C3 C2 N1 120.63(13) . .
C7 C2 N1 118.01(13) . .
C4 C3 C2 117.92(14) . .
C4 C3 C8 120.08(14) . .
C2 C3 C8 121.99(13) . .
C5 C4 C3 121.48(15) . .
C5 C4 H4 119.3 . .
C3 C4 H4 119.3 . .
C4 C5 C6 119.98(15) . .
C4 C5 H5 120.0 . .
C6 C5 H5 120.0 . .
C5 C6 C7 121.21(15) . .
C5 C6 H6 119.4 . .
C7 C6 H6 119.4 . .
C6 C7 C2 118.06(14) . .
C6 C7 C11 119.58(13) . .
C2 C7 C11 122.34(13) . .
C3 C8 C10 111.70(13) . .
C3 C8 C9 110.96(13) . .
C10 C8 C9 110.78(14) . .
C3 C8 H8 107.7 . .
C10 C8 H8 107.7 . .
C9 C8 H8 107.7 . .
C8 C9 H9A 109.5 . .
C8 C9 H9B 109.5 . .
H9A C9 H9B 109.5 . .
C8 C9 H9C 109.5 . .
H9A C9 H9C 109.5 . .
H9B C9 H9C 109.5 . .
C8 C10 H10A 109.5 . .
C8 C10 H10B 109.5 . .
H10A C10 H10B 109.5 . .
C8 C10 H10C 109.5 . .
H10A C10 H10C 109.5 . .
H10B C10 H10C 109.5 . .
C7 C11 C13 111.08(13) . .
C7 C11 C12 111.89(13) . .
C13 C11 C12 110.55(13) . .
C7 C11 H11 107.7 . .
C13 C11 H11 107.7 . .
C12 C11 H11 107.7 . .
C11 C12 H12A 109.5 . .
C11 C12 H12B 109.5 . .
H12A C12 H12B 109.5 . .
C11 C12 H12C 109.5 . .
H12A C12 H12C 109.5 . .
H12B C12 H12C 109.5 . .
C11 C13 H13A 109.5 . .
C11 C13 H13B 109.5 . .
H13A C13 H13B 109.5 . .
C11 C13 H13C 109.5 . .
H13A C13 H13C 109.5 . .
H13B C13 H13C 109.5 . .
C15 C14 C15 107.7(2) 6_556 .
C15 C14 Cr1 72.29(11) 6_556 .
C15 C14 Cr1 72.29(11) . .
C15 C14 H14 126.1 6_556 .
C15 C14 H14 126.1 . .
Cr1 C14 H14 121.1 . .
C16 C15 C14 108.17(16) . .
C16 C15 Cr1 72.71(9) . .
C14 C15 Cr1 70.77(11) . .
C16 C15 H15 125.9 . .
C14 C15 H15 125.9 . .
Cr1 C15 H15 122.3 . .
C15 C16 C16 107.96(10) . 6_556
C15 C16 Cr1 70.97(9) . .
C16 C16 Cr1 71.74(5) 6_556 .
C15 C16 H16 126.0 . .
C16 C16 H16 126.0 6_556 .
Cr1 C16 H16 122.9 . .
C1 N1 C2 116.09(12) . .
C1 N1 Cr1 111.50(10) . .
C2 N1 Cr1 132.38(9) . .
N1 Cr1 N1 81.55(7) 6_556 .
N1 Cr1 C14 104.01(6) 6_556 .
N1 Cr1 C14 104.01(6) . .
N1 Cr1 C15 95.12(6) 6_556 .
N1 Cr1 C15 139.02(6) . .
C14 Cr1 C15 36.94(5) . .
N1 Cr1 C15 139.02(6) 6_556 6_556
N1 Cr1 C15 95.12(6) . 6_556
C14 Cr1 C15 36.94(5) . 6_556
C15 Cr1 C15 61.27(9) . 6_556
N1 Cr1 C16 119.94(6) 6_556 .
N1 Cr1 C16 155.28(6) . .
C14 Cr1 C16 61.17(7) . .
C15 Cr1 C16 36.32(6) . .
C15 Cr1 C16 60.89(6) 6_556 .
N1 Cr1 C16 155.28(6) 6_556 6_556
N1 Cr1 C16 119.94(6) . 6_556
C14 Cr1 C16 61.17(7) . 6_556
C15 Cr1 C16 60.89(6) . 6_556
C15 Cr1 C16 36.32(6) 6_556 6_556
C16 Cr1 C16 36.51(10) . 6_556
N1 Cr1 Cl1 95.73(4) 6_556 .
N1 Cr1 Cl1 95.73(4) . .
C14 Cr1 Cl1 153.78(6) . .
C15 Cr1 Cl1 125.18(5) . .
C15 Cr1 Cl1 125.18(5) 6_556 .
C16 Cr1 Cl1 94.08(5) . .
C16 Cr1 Cl1 94.08(5) 6_556 .

loop_
_geom_bond_atom_site_label_1
_geom_bond_atom_site_label_2
_geom_bond_distance
_geom_bond_site_symmetry_2
C1 N1 1.3387(18) .
C1 C1 1.387(3) 6_556
C1 H1 0.9500 .
C2 C3 1.405(2) .
C2 C7 1.409(2) .
C2 N1 1.4394(18) .
C3 C4 1.392(2) .
C3 C8 1.518(2) .
C4 C5 1.379(2) .
C4 H4 0.9500 .
C5 C6 1.379(2) .
C5 H5 0.9500 .
C6 C7 1.393(2) .
C6 H6 0.9500 .
C7 C11 1.522(2) .
C8 C10 1.525(2) .
C8 C9 1.528(2) .
C8 H8 1.0000 .
C9 H9A 0.9800 .
C9 H9B 0.9800 .
C9 H9C 0.9800 .
C10 H10A 0.9800 .
C10 H10B 0.9800 .
C10 H10C 0.9800 .
C11 C13 1.532(2) .
C11 C12 1.532(2) .
C11 H11 1.0000 .
C12 H12A 0.9800 .
C12 H12B 0.9800 .
C12 H12C 0.9800 .
C13 H13A 0.9800 .
C13 H13B 0.9800 .
C13 H13C 0.9800 .
C14 C15 1.412(2) 6_556
C14 C15 1.412(2) .
C14 Cr1 2.218(2) .
C14 H14 0.9500 .
C15 C16 1.402(2) .
C15 Cr1 2.2380(16) .
C15 H15 0.9500 .
C16 C16 1.416(4) 6_556
C16 Cr1 2.2605(16) .
C16 H16 0.9500 .
N1 Cr1 1.9656(12) .
Cr1 N1 1.9656(12) 6_556
Cr1 C15 2.2380(16) 6_556
Cr1 C16 2.2605(16) 6_556
Cr1 Cl1 2.2779(6) .

loop_
_geom_torsion_atom_site_label_1
_geom_torsion_atom_site_label_2
_geom_torsion_atom_site_label_3
_geom_torsion_atom_site_label_4
_geom_torsion
_geom_torsion_site_symmetry_1
_geom_torsion_site_symmetry_4
C7 C2 C3 C4 -1.0(2) . .
N1 C2 C3 C4 177.36(13) . .
C7 C2 C3 C8 179.77(13) . .
N1 C2 C3 C8 -1.8(2) . .
C2 C3 C4 C5 -0.1(2) . .
C8 C3 C4 C5 179.13(15) . .
C3 C4 C5 C6 0.9(3) . .
C4 C5 C6 C7 -0.5(2) . .
C5 C6 C7 C2 -0.5(2) . .
C5 C6 C7 C11 -179.10(15) . .
C3 C2 C7 C6 1.3(2) . .
N1 C2 C7 C6 -177.09(13) . .
C3 C2 C7 C11 179.85(14) . .
N1 C2 C7 C11 1.4(2) . .
C4 C3 C8 C10 -60.29(19) . .
C2 C3 C8 C10 118.91(16) . .
C4 C3 C8 C9 63.85(19) . .
C2 C3 C8 C9 -116.95(16) . .
C6 C7 C11 C13 72.15(18) . .
C2 C7 C11 C13 -106.35(16) . .
C6 C7 C11 C12 -51.9(2) . .
C2 C7 C11 C12 129.57(15) . .
C15 C14 C15 C16 -0.5(2) 6_556 .
Cr1 C14 C15 C16 63.53(12) . .
C15 C14 C15 Cr1 -64.06(15) 6_556 .
C14 C15 C16 C16 0.33(15) . 6_556
Cr1 C15 C16 C16 62.60(4) . 6_556
C14 C15 C16 Cr1 -62.27(13) . .
C1 C1 N1 C2 -165.49(8) 6_556 .
C1 C1 N1 Cr1 12.69(10) 6_556 .
C3 C2 N1 C1 -97.47(16) . .
C7 C2 N1 C1 80.96(16) . .
C3 C2 N1 Cr1 84.82(16) . .
C7 C2 N1 Cr1 -96.75(15) . .
C1 N1 Cr1 N1 -15.09(11) . 6_556
C2 N1 Cr1 N1 162.70(10) . 6_556
C1 N1 Cr1 C14 -117.52(10) . .
C2 N1 Cr1 C14 60.27(13) . .
C1 N1 Cr1 C15 -103.18(12) . .
C2 N1 Cr1 C15 74.61(15) . .
C1 N1 Cr1 C15 -153.94(10) . 6_556
C2 N1 Cr1 C15 23.85(13) . 6_556
C1 N1 Cr1 C16 -167.23(13) . .
C2 N1 Cr1 C16 10.6(2) . .
C1 N1 Cr1 C16 177.95(10) . 6_556
C2 N1 Cr1 C16 -4.26(15) . 6_556
C1 N1 Cr1 Cl1 79.88(9) . .
C2 N1 Cr1 Cl1 -102.33(12) . .
C15 C14 Cr1 N1 -164.33(10) 6_556 6_556
C15 C14 Cr1 N1 79.71(11) . 6_556
C15 C14 Cr1 N1 -79.71(11) 6_556 .
C15 C14 Cr1 N1 164.33(10) . .
C15 C14 Cr1 C15 116.0(2) 6_556 .
C15 C14 Cr1 C15 -116.0(2) . 6_556
C15 C14 Cr1 C16 78.94(12) 6_556 .
C15 C14 Cr1 C16 -37.03(11) . .
C15 C14 Cr1 C16 37.03(11) 6_556 6_556
C15 C14 Cr1 C16 -78.94(12) . 6_556
C15 C14 Cr1 Cl1 57.98(10) 6_556 .
C15 C14 Cr1 Cl1 -57.98(10) . .
C16 C15 Cr1 N1 136.40(10) . 6_556
C14 C15 Cr1 N1 -106.57(11) . 6_556
C16 C15 Cr1 N1 -140.58(10) . .
C14 C15 Cr1 N1 -23.56(15) . .
C16 C15 Cr1 C14 -117.03(16) . .
C16 C15 Cr1 C15 -78.99(11) . 6_556
C14 C15 Cr1 C15 38.04(12) . 6_556
C14 C15 Cr1 C16 117.03(16) . .
C16 C15 Cr1 C16 -37.28(11) . 6_556
C14 C15 Cr1 C16 79.75(12) . 6_556
C16 C15 Cr1 Cl1 35.69(12) . .
C14 C15 Cr1 Cl1 152.72(9) . .
C15 C16 Cr1 N1 -52.43(12) . 6_556
C16 C16 Cr1 N1 -169.64(6) 6_556 6_556
C15 C16 Cr1 N1 95.33(16) . .
C16 C16 Cr1 N1 -21.88(12) 6_556 .
C15 C16 Cr1 C14 37.67(9) . .
C16 C16 Cr1 C14 -79.54(4) 6_556 .
C16 C16 Cr1 C15 -117.21(10) 6_556 .
C15 C16 Cr1 C15 80.14(13) . 6_556
C16 C16 Cr1 C15 -37.07(6) 6_556 6_556
C15 C16 Cr1 C16 117.21(10) . 6_556
C15 C16 Cr1 Cl1 -151.44(10) . .
C16 C16 Cr1 Cl1 91.349(16) 6_556 .
